data_7108660
loop_
_publ_author_name
'Fucke, Katharina'
'Howard, Judith'
'Steed, Jonathan'

_publ_section_title
;
 Overcoming the solvation shell during the crystallisation of diatrizoic
 acid from dimethylsulfoxide
;
_journal_coden_ASTM CHCOFS
_journal_issue 99
_journal_name_full
;
 Chemical Communications (Cambridge, United Kingdom)
;
_journal_page_first 12065
_journal_page_last 12067
_journal_paper_doi 10.1039/c2cc35995b
_journal_volume 48
_journal_year 2012
_chemical_formula_moiety 'C11 H9 I3 N2 O4, 2(C2 H6 O S)'
_chemical_formula_sum 'C15 H21 I3 N2 O6 S2'
_chemical_formula_weight 770.16
_space_group_crystal_system orthorhombic
_space_group_IT_number 61
_space_group_name_Hall '-P 2ac 2ab'
_space_group_name_H-M_alt 'P b c a'
_symmetry_space_group_name_Hall '-P 2ac 2ab'
_symmetry_space_group_name_H-M 'P b c a'
_atom_sites_solution_hydrogens geom
_atom_sites_solution_primary direct
_atom_sites_solution_secondary difmap
_audit_creation_date 2012-06-08
_audit_creation_method
;
Olex2 1.2
(compiled 2012.05.09 svn.r2324, GUI svn.r4230)
;
_cell_angle_alpha 90.00
_cell_angle_beta 90.00
_cell_angle_gamma 90.00
_cell_formula_units_Z 8
_cell_length_a 15.845(2)
_cell_length_b 9.1061(13)
_cell_length_c 32.832(4)
_cell_measurement_reflns_used 1281
_cell_measurement_temperature 120
_cell_measurement_theta_max 23.12
_cell_measurement_theta_min 2.57
_cell_volume 4737.2(11)
_computing_cell_refinement 'SAINT v6.45A (Bruker, 2003)'
_computing_data_collection 'SMART v5.625 (Bruker, 2001)'
_computing_data_reduction 'SAINT v6.45A (Bruker, 2003)'
_computing_molecular_graphics
;
O. V. Dolomanov, L. J. Bourhis, R. J. Gildea, J. A. K. Howard and H. Puschmann,
OLEX2: a complete structure solution, refinement and analysis program.
J. Appl. Cryst. (2009). 42, 339-341.
;
_computing_publication_material
;
O. V. Dolomanov, L. J. Bourhis, R. J. Gildea, J. A. K. Howard and H. Puschmann,
OLEX2: a complete structure solution, refinement and analysis program.
J. Appl. Cryst. (2009). 42, 339-341.
;
_computing_structure_refinement
;
SHELXL, G.M. Sheldrick, Acta Cryst.
(2008). A64, 112-122
;
_computing_structure_solution
;
SHELXS, G.M. Sheldrick, Acta Cryst.
(2008). A64, 112-122
;
_diffrn_ambient_temperature 120
_diffrn_detector 'CCD area detector'
_diffrn_detector_area_resol_mean 5.6
_diffrn_detector_type 'Bruker SMART CCD 6000 area detector'
_diffrn_measured_fraction_theta_full 0.997
_diffrn_measured_fraction_theta_max 0.997
_diffrn_measurement_device 'three-circle diffractometer'
_diffrn_measurement_device_type 'Bruker SMART CCD 6000 area detector'
_diffrn_measurement_method '\w scans'
_diffrn_radiation_monochromator graphite
_diffrn_radiation_probe x-ray
_diffrn_radiation_type MoK\a
_diffrn_radiation_wavelength 0.71073
_diffrn_radiation_xray_symbol K-L~3~
_diffrn_reflns_av_R_equivalents 0.2330
_diffrn_reflns_av_unetI/netI 0.2073
_diffrn_reflns_limit_h_max 19
_diffrn_reflns_limit_h_min -19
_diffrn_reflns_limit_k_max 11
_diffrn_reflns_limit_k_min -10
_diffrn_reflns_limit_l_max 40
_diffrn_reflns_limit_l_min -36
_diffrn_reflns_number 26730
_diffrn_reflns_theta_full 26.32
_diffrn_reflns_theta_max 26.32
_diffrn_reflns_theta_min 1.24
_diffrn_source 'sealed X-ray tube'
_diffrn_source_current 35.0
_diffrn_source_power 1.75
_diffrn_source_target Mo
_diffrn_source_voltage 50.0
_diffrn_standards_number 0
_exptl_absorpt_coefficient_mu 4.167
_exptl_absorpt_correction_T_max 0.7454
_exptl_absorpt_correction_T_min 0.4781
_exptl_absorpt_correction_type multi-scan
_exptl_absorpt_process_details
;
SADABS-2008/1 (Bruker,2008) was used for absorption correction.
wR2(int) was 0.0996 before and 0.0764 after correction.
The Ratio of minimum to maximum transmission is 0.6414.
The \l/2 correction factor is 0.0015.
;
_exptl_crystal_colour 'clear light colourless'
_exptl_crystal_colour_lustre clear
_exptl_crystal_colour_modifier light
_exptl_crystal_colour_primary colourless
_exptl_crystal_density_diffrn 2.160
_exptl_crystal_density_method 'not measured'
_exptl_crystal_description prism
_exptl_crystal_F_000 2912
_exptl_crystal_size_max 0.38
_exptl_crystal_size_mid 0.03
_exptl_crystal_size_min 0.02
_refine_diff_density_max 1.109
_refine_diff_density_min -1.384
_refine_diff_density_rms 0.267
_refine_ls_extinction_method none
_refine_ls_goodness_of_fit_ref 0.855
_refine_ls_hydrogen_treatment mixed
_refine_ls_matrix_type full
_refine_ls_number_parameters 260
_refine_ls_number_reflns 4808
_refine_ls_number_restraints 168
_refine_ls_restrained_S_all 0.846
_refine_ls_R_factor_all 0.1695
_refine_ls_R_factor_gt 0.0522
_refine_ls_shift/su_max 0.000
_refine_ls_shift/su_mean 0.000
_refine_ls_structure_factor_coef Fsqd
_refine_ls_weighting_details 'calc w=1/[\s^2^(Fo^2^)+(0.0457P)^2^+0.0000P] where P=(Fo^2^+2Fc^2^)/3'
_refine_ls_weighting_scheme calc
_refine_ls_wR_factor_gt 0.1036
_refine_ls_wR_factor_ref 0.1369
_reflns_number_gt 2017
_reflns_number_total 4808
_reflns_threshold_expression >2sigma(I)
_cod_duplicate_entry 7108383
_cod_data_source_file c2cc35995b.txt
_cod_data_source_block try2
_cod_original_cell_volume 4737.3(11)
_cod_database_code 7108660

loop_
_space_group_symop_id
_space_group_symop_operation_xyz
1 'x, y, z'
2 '-x+1/2, -y, z+1/2'
3 'x+1/2, -y+1/2, -z'
4 '-x, y+1/2, -z+1/2'
5 '-x, -y, -z'
6 'x-1/2, y, -z-1/2'
7 '-x-1/2, y-1/2, z'
8 'x, -y-1/2, z-1/2'

loop_
_atom_site_label
_atom_site_type_symbol
_atom_site_fract_x
_atom_site_fract_y
_atom_site_fract_z
_atom_site_U_iso_or_equiv
_atom_site_adp_type
_atom_site_occupancy
_atom_site_symmetry_multiplicity
_atom_site_calc_flag
_atom_site_refinement_flags
I2 I 0.45682(6) 0.31818(11) 0.27012(3) 0.0218(2) Uani 1 1 d U
I1 I 0.54218(6) 0.51319(11) 0.44114(3) 0.0230(2) Uani 1 1 d U
I3 I 0.24513(6) 0.11146(10) 0.41178(3) 0.0246(2) Uani 1 1 d U
S2S S 0.3811(2) 0.9045(5) 0.54914(13) 0.0310(10) Uani 1 1 d U
C2 C 0.3982(8) 0.3105(15) 0.4156(4) 0.015(3) Uani 1 1 d U
C7 C 0.3449(8) 0.2351(14) 0.3885(4) 0.014(3) Uani 1 1 d U
C6 C 0.3581(8) 0.2461(15) 0.3474(4) 0.015(3) Uani 1 1 d U
C3 C 0.4639(8) 0.3978(15) 0.3996(4) 0.019(3) Uani 1 1 d U
C4 C 0.4787(8) 0.4081(16) 0.3584(4) 0.019(3) Uani 1 1 d U
C5 C 0.4246(8) 0.3252(16) 0.3321(4) 0.018(3) Uani 1 1 d U
S1S S 0.4812(2) 0.9294(4) 0.33458(12) 0.0237(9) Uani 1 1 d U
N1 N 0.5430(7) 0.4990(13) 0.3423(3) 0.021(3) Uani 1 1 d U
H1N H 0.5290 0.5866 0.3333 0.025 Uiso 1 1 calc R
O1 O 0.4199(6) 0.1685(11) 0.4745(3) 0.027(3) Uani 1 1 d U
H1 H 0.4133 0.1645 0.4998 0.041 Uiso 1 1 calc R
O2 O 0.3505(6) 0.3842(11) 0.4823(3) 0.025(2) Uani 1 1 d U
N2 N 0.3019(7) 0.1755(14) 0.3191(3) 0.023(3) Uani 1 1 d U
H2N H 0.3093 0.0823 0.3131 0.028 Uiso 1 1 calc R
C11 C 0.1859(8) 0.1670(17) 0.2717(4) 0.026(4) Uani 1 1 d U
H11A H 0.2060 0.0653 0.2703 0.039 Uiso 1 1 calc R
H11B H 0.1911 0.2127 0.2447 0.039 Uiso 1 1 calc R
H11C H 0.1266 0.1681 0.2802 0.039 Uiso 1 1 calc R
O4 O 0.2224(6) 0.3794(13) 0.3105(4) 0.042(3) Uani 1 1 d U
O3 O 0.6486(6) 0.3369(13) 0.3547(3) 0.039(3) Uani 1 1 d U
C10 C 0.2377(9) 0.2506(16) 0.3017(4) 0.021(3) Uani 1 1 d U
C1 C 0.3872(8) 0.2901(15) 0.4606(4) 0.014(3) Uani 1 1 d U
C8 C 0.6232(10) 0.4586(19) 0.3402(5) 0.033(4) Uani 1 1 d U
C9 C 0.6816(10) 0.5577(18) 0.3185(5) 0.035(4) Uani 1 1 d U
H9A H 0.6492 0.6319 0.3036 0.053 Uiso 1 1 calc R
H9B H 0.7158 0.5007 0.2992 0.053 Uiso 1 1 calc R
H9C H 0.7188 0.6063 0.3382 0.053 Uiso 1 1 calc R
C3S C 0.2770(9) 0.864(2) 0.5659(5) 0.046(5) Uani 1 1 d U
H3SA H 0.2363 0.9021 0.5460 0.069 Uiso 1 1 calc R
H3SB H 0.2672 0.9105 0.5924 0.069 Uiso 1 1 calc R
H3SC H 0.2702 0.7576 0.5684 0.069 Uiso 1 1 calc R
C4S C 0.3709(10) 0.8336(19) 0.4999(5) 0.037(4) Uani 1 1 d U
H4SA H 0.3265 0.8872 0.4854 0.056 Uiso 1 1 calc R
H4SB H 0.3560 0.7293 0.5014 0.056 Uiso 1 1 calc R
H4SC H 0.4245 0.8447 0.4853 0.056 Uiso 1 1 calc R
O1S O 0.4943(6) 0.7824(11) 0.3145(3) 0.028(3) Uani 1 1 d U
C2S C 0.4568(9) 0.8890(17) 0.3850(4) 0.030(4) Uani 1 1 d U
H2SA H 0.3956 0.8953 0.3889 0.045 Uiso 1 1 calc R
H2SB H 0.4850 0.9596 0.4029 0.045 Uiso 1 1 calc R
H2SC H 0.4761 0.7895 0.3915 0.045 Uiso 1 1 calc R
C1S C 0.5822(9) 1.005(2) 0.3413(5) 0.040(4) Uani 1 1 d U
H1SA H 0.6220 0.9275 0.3489 0.060 Uiso 1 1 calc R
H1SB H 0.5803 1.0794 0.3629 0.060 Uiso 1 1 calc R
H1SC H 0.6008 1.0511 0.3158 0.060 Uiso 1 1 calc R
O2S O 0.3863(8) 1.0673(12) 0.5438(3) 0.043(3) Uani 1 1 d U

loop_
_atom_site_aniso_label
_atom_site_aniso_U_11
_atom_site_aniso_U_22
_atom_site_aniso_U_33
_atom_site_aniso_U_23
_atom_site_aniso_U_13
_atom_site_aniso_U_12
I2 0.0227(5) 0.0219(5) 0.0208(5) -0.0006(4) 0.0009(5) -0.0006(5)
I1 0.0209(4) 0.0242(6) 0.0239(5) -0.0014(5) -0.0022(5) -0.0046(5)
I3 0.0197(4) 0.0222(5) 0.0320(6) 0.0005(5) 0.0036(5) -0.0043(5)
S2S 0.0258(19) 0.037(2) 0.030(2) 0.0020(19) -0.0011(18) -0.0021(18)
C2 0.015(4) 0.013(5) 0.018(5) 0.002(4) 0.001(4) 0.002(4)
C7 0.015(5) 0.015(5) 0.013(5) 0.003(4) 0.003(4) 0.000(4)
C6 0.014(5) 0.015(5) 0.015(5) -0.002(4) -0.004(4) 0.005(4)
C3 0.018(5) 0.020(5) 0.020(5) 0.004(4) -0.001(4) -0.003(4)
C4 0.016(5) 0.024(5) 0.017(5) -0.003(4) 0.001(4) -0.001(4)
C5 0.018(5) 0.016(5) 0.022(5) -0.006(4) -0.001(4) 0.001(4)
S1S 0.026(2) 0.020(2) 0.025(2) 0.0004(16) -0.0013(16) 0.0002(15)
N1 0.025(4) 0.017(4) 0.021(4) 0.006(4) -0.003(4) -0.005(4)
O1 0.033(5) 0.029(6) 0.020(5) 0.008(5) 0.003(5) 0.001(5)
O2 0.027(5) 0.028(5) 0.019(5) -0.008(5) 0.006(4) -0.002(5)
N2 0.028(4) 0.020(5) 0.023(5) -0.004(4) -0.010(4) 0.000(4)
C11 0.031(7) 0.030(7) 0.016(6) 0.005(6) -0.005(6) 0.002(6)
O4 0.038(6) 0.024(5) 0.065(7) -0.010(5) -0.020(5) 0.013(5)
O3 0.028(5) 0.038(6) 0.050(6) 0.006(5) 0.007(5) -0.001(5)
C10 0.019(5) 0.018(5) 0.025(5) -0.004(4) -0.001(4) -0.002(4)
C1 0.009(4) 0.017(5) 0.016(5) 0.002(4) -0.003(4) -0.002(4)
C8 0.031(6) 0.033(6) 0.034(6) -0.001(4) 0.002(4) -0.002(4)
C9 0.037(7) 0.035(8) 0.033(8) 0.010(6) 0.002(7) -0.007(6)
C3S 0.033(7) 0.054(9) 0.051(8) 0.004(7) -0.007(7) -0.003(7)
C4S 0.039(7) 0.033(8) 0.039(8) -0.005(7) -0.005(7) 0.002(7)
O1S 0.030(5) 0.021(6) 0.032(6) -0.009(4) 0.000(5) -0.007(4)
C2S 0.027(6) 0.031(7) 0.033(7) -0.009(6) 0.002(6) -0.002(7)
C1S 0.032(7) 0.046(8) 0.042(8) -0.009(7) 0.001(6) 0.002(7)
O2S 0.061(6) 0.031(6) 0.037(6) 0.008(5) 0.010(5) -0.007(5)

loop_
_atom_type_symbol
_atom_type_description
_atom_type_scat_dispersion_real
_atom_type_scat_dispersion_imag
_atom_type_scat_source
C C 0.0033 0.0016 'International Tables Vol C Tables 4.2.6.8 and 6.1.1.4'
H H 0.0000 0.0000 'International Tables Vol C Tables 4.2.6.8 and 6.1.1.4'
I I -0.4742 1.8119 'International Tables Vol C Tables 4.2.6.8 and 6.1.1.4'
N N 0.0061 0.0033 'International Tables Vol C Tables 4.2.6.8 and 6.1.1.4'
O O 0.0106 0.0060 'International Tables Vol C Tables 4.2.6.8 and 6.1.1.4'
S S 0.1246 0.1234 'International Tables Vol C Tables 4.2.6.8 and 6.1.1.4'

loop_
_geom_angle_atom_site_label_1
_geom_angle_atom_site_label_2
_geom_angle_atom_site_label_3
_geom_angle
C4S S2S C3S 97.1(8)
O2S S2S C3S 107.0(8)
O2S S2S C4S 105.2(8)
C7 C2 C3 119.0(12)
C7 C2 C1 119.5(12)
C3 C2 C1 121.5(12)
C2 C7 I3 119.3(10)
C6 C7 I3 121.1(10)
C6 C7 C2 119.7(12)
C7 C6 C5 121.1(13)
C7 C6 N2 120.6(12)
C5 C6 N2 118.3(12)
C2 C3 I1 118.1(10)
C4 C3 I1 119.9(10)
C4 C3 C2 122.0(13)
C3 C4 C5 117.0(13)
C3 C4 N1 122.0(12)
N1 C4 C5 121.0(12)
C6 C5 I2 121.8(10)
C6 C5 C4 121.1(13)
C4 C5 I2 117.0(10)
O1S S1S C2S 105.1(7)
O1S S1S C1S 106.1(7)
C2S S1S C1S 99.6(8)
C8 N1 C4 123.2(13)
C10 N2 C6 120.9(12)
N2 C10 C11 115.8(13)
O4 C10 N2 122.1(13)
O4 C10 C11 122.1(13)
O1 C1 C2 113.8(12)
O2 C1 C2 121.8(13)
O2 C1 O1 124.4(13)
N1 C8 C9 117.2(15)
O3 C8 N1 121.7(15)
O3 C8 C9 121.0(15)

loop_
_geom_bond_atom_site_label_1
_geom_bond_atom_site_label_2
_geom_bond_distance
I2 C5 2.099(14)
I1 C3 2.122(14)
I3 C7 2.085(13)
S2S C3S 1.777(15)
S2S C4S 1.747(16)
S2S O2S 1.496(11)
C2 C7 1.404(18)
C2 C3 1.411(18)
C2 C1 1.500(19)
C7 C6 1.371(19)
C6 C5 1.371(18)
C6 N2 1.438(16)
C3 C4 1.376(18)
C4 C5 1.433(18)
C4 N1 1.415(17)
S1S O1S 1.507(10)
S1S C2S 1.738(14)
S1S C1S 1.758(15)
N1 C8 1.325(18)
O1 C1 1.304(16)
O2 C1 1.257(16)
N2 C10 1.353(17)
C11 C10 1.492(19)
O4 C10 1.232(16)
O3 C8 1.272(18)
C8 C9 1.48(2)
